data_4331138
loop_
_publ_author_name
'Brendan J. Liddle'
'Sarath Wanniarachchi'
'Jeewantha S. Hewage'
'Sergey V. Lindeman'
'Brian Bennett'
'James R. Gardinier'

_publ_contact_author_name
;
;
_publ_section_title
;
 Electronic Communication Across Diamagnetic Metal Bridges: A Homoleptic
 Gallium(III) Complex of a Redox-Active Diarylamido-Based Ligand and Its
 Oxidized Derivatives
;
_journal_name_full 'Inorganic Chemistry'
_journal_page_first 12720
_journal_page_last 12728
_journal_paper_doi 10.1021/ic301437f
_journal_volume 51
_journal_year 2012
_chemical_formula_moiety 'C40 H36 Ga N10, 1.58(C H2 Cl2), 0.34(Cl1), F6 P'
_chemical_formula_sum 'C41.75 H39.5 Cl3.5 F6 Ga N10 P'
_chemical_formula_weight 1020.10
_chemical_name_systematic
;
 ? 
;
_space_group_crystal_system triclinic
_space_group_IT_number 2
_space_group_name_Hall '-P 1'
_space_group_name_H-M_alt 'P -1'
_symmetry_space_group_name_Hall '-P 1'
_symmetry_space_group_name_H-M 'P -1'
_atom_sites_solution_hydrogens geom
_atom_sites_solution_primary direct
_atom_sites_solution_secondary difmap
_audit_creation_date 2012-05-06
_audit_creation_method
;
  Olex2 1.1
  (compiled 2011.11.01 svn.r2039, GUI svn.r3906)
;
_cell_angle_alpha 73.149(2)
_cell_angle_beta 85.8230(10)
_cell_angle_gamma 79.4170(10)
_cell_formula_units_Z 4
_cell_length_a 12.9440(3)
_cell_length_b 17.4584(4)
_cell_length_c 20.9702(5)
_cell_measurement_reflns_used 9343
_cell_measurement_temperature 100(2)
_cell_measurement_theta_max 66
_cell_measurement_theta_min 3
_cell_volume 4457.28(19)
_computing_cell_refinement 'SAINT v7.23A (Bruker, 2005)'
_computing_data_collection 'APEX2 v2.0-2 (Bruker, 2005)'
_computing_data_reduction 'SADABS-2004/1 (Bruker, 2005)'
_computing_molecular_graphics
;
O. V. Dolomanov, L. J. Bourhis, R. J. Gildea, J. A. K. Howard and H. Puschmann,
OLEX2: a complete structure solution, refinement and analysis program.
J. Appl. Cryst. (2009). 42, 339-341.
;
_computing_publication_material
;
O. V. Dolomanov, L. J. Bourhis, R. J. Gildea, J. A. K. Howard and H. Puschmann,
OLEX2: a complete structure solution, refinement and analysis program.
J. Appl. Cryst. (2009). 42, 339-341.
;
_computing_structure_refinement
;
olex2.refine (L.J. Bourhis, O.V. Dolomanov, R.J. Gildea, J.A.K. Howard,
H. Puschmann, in preparation, 2011)
;
_computing_structure_solution 'XS/SHELXTL v6.12 (Bruker, 2001)'
_diffrn_ambient_temperature 100(2)
_diffrn_measured_fraction_theta_full 0.987
_diffrn_measured_fraction_theta_max 0.917
_diffrn_measurement_device_type 'Bruker APEX2 CCD detector'
_diffrn_measurement_method '\w scans'
_diffrn_radiation_monochromator graphite
_diffrn_radiation_type CuK\a
_diffrn_radiation_wavelength 1.54178
_diffrn_reflns_av_R_equivalents 0.0203
_diffrn_reflns_av_unetI/netI 0.0218
_diffrn_reflns_limit_h_max 15
_diffrn_reflns_limit_h_min -14
_diffrn_reflns_limit_k_max 20
_diffrn_reflns_limit_k_min -19
_diffrn_reflns_limit_l_max 25
_diffrn_reflns_limit_l_min 0
_diffrn_reflns_number 37225
_diffrn_reflns_theta_full 67.00
_diffrn_reflns_theta_max 67.37
_diffrn_reflns_theta_min 3.47
_diffrn_source 'fine-focus sealed tube'
_exptl_absorpt_coefficient_mu 3.716
_exptl_absorpt_correction_T_max 0.6243
_exptl_absorpt_correction_T_min 0.4226
_exptl_absorpt_correction_type numerical
_exptl_crystal_colour colorless
_exptl_crystal_density_diffrn 1.520
_exptl_crystal_description prism
_exptl_crystal_F_000 2078
_exptl_crystal_size_max 0.28
_exptl_crystal_size_mid 0.21
_exptl_crystal_size_min 0.14
_refine_diff_density_max 1.763
_refine_diff_density_min -0.730
_refine_diff_density_rms 0.077
_refine_ls_extinction_method none
_refine_ls_goodness_of_fit_ref 0.982
_refine_ls_hydrogen_treatment constr
_refine_ls_matrix_type full
_refine_ls_number_parameters 1231
_refine_ls_number_reflns 14703
_refine_ls_number_restraints 63
_refine_ls_restrained_S_all 1.003
_refine_ls_R_factor_all 0.0536
_refine_ls_R_factor_gt 0.0484
_refine_ls_shift/su_max 0.003
_refine_ls_shift/su_mean 0.000
_refine_ls_structure_factor_coef Fsqd
_refine_ls_weighting_details 'calc w=1/[\s^2^(Fo^2^)+(0.0702P)^2^+10.2631P] where P=(Fo^2^+2Fc^2^)/3'
_refine_ls_weighting_scheme calc
_refine_ls_wR_factor_gt 0.1257
_refine_ls_wR_factor_ref 0.1294
_reflns_number_gt 13118
_reflns_number_total 14703
_reflns_threshold_expression >2sigma(I)
_cod_data_source_file ic301437f_si_002_1.cif
_cod_data_source_block 1_PF6
_cod_original_cell_volume 4457.29(18)
_cod_original_formula_sum 'C41.75 H39.50 Cl3.50 F6 Ga N10 P'
_cod_database_code 4331138

loop_
_space_group_symop_id
_space_group_symop_operation_xyz
1 'x, y, z'
2 '-x, -y, -z'

loop_
_atom_site_label
_atom_site_type_symbol
_atom_site_fract_x
_atom_site_fract_y
_atom_site_fract_z
_atom_site_U_iso_or_equiv
_atom_site_adp_type
_atom_site_occupancy
_atom_site_symmetry_multiplicity
_atom_site_calc_flag
_atom_site_refinement_flags
_atom_site_disorder_assembly
_atom_site_disorder_group
Ga1 Ga 0.69434(3) 0.58865(2) 0.240154(17) 0.01488(10) Uani 1 1 d . . .
N1 N 0.83811(18) 0.55709(14) 0.27154(12) 0.0172(5) Uani 1 1 d . . .
N11 N 0.69823(19) 0.47177(14) 0.23049(12) 0.0187(5) Uani 1 1 d . . .
N12 N 0.7805(2) 0.41129(15) 0.25284(13) 0.0218(5) Uani 1 1 d . . .
N21 N 0.69102(18) 0.70398(14) 0.25230(12) 0.0162(5) Uani 1 1 d . . .
N22 N 0.77910(18) 0.72673(14) 0.26691(12) 0.0164(5) Uani 1 1 d . . .
N41 N 0.55076(18) 0.62195(14) 0.20767(12) 0.0175(5) Uani 1 1 d . . .
N51 N 0.63341(19) 0.55763(14) 0.33817(12) 0.0169(5) Uani 1 1 d . . .
N52 N 0.52785(19) 0.56139(14) 0.35066(12) 0.0189(5) Uani 1 1 d . . .
N61 N 0.74926(19) 0.61947(15) 0.14160(12) 0.0185(5) Uani 1 1 d . . .
N62 N 0.6845(2) 0.65917(15) 0.08974(12) 0.0203(5) Uani 1 1 d . . .
C1 C 0.8747(2) 0.47888(18) 0.31287(15) 0.0184(6) Uani 1 1 d . . .
C2 C 0.8435(2) 0.40856(18) 0.30684(15) 0.0214(6) Uani 1 1 d . . .
C3 C 0.8750(3) 0.33243(19) 0.35131(17) 0.0280(7) Uani 1 1 d . . .
H3 H 0.8493 0.2868 0.3465 0.034 Uiso 1 1 calc R . .
C4 C 0.9428(3) 0.3219(2) 0.40215(17) 0.0300(7) Uani 1 1 d . . .
C5 C 0.9769(3) 0.3908(2) 0.40790(16) 0.0261(7) Uani 1 1 d . . .
H5 H 1.0247 0.3854 0.4419 0.031 Uiso 1 1 calc R . .
C6 C 0.9428(2) 0.46659(18) 0.36530(15) 0.0213(6) Uani 1 1 d . . .
H6 H 0.9663 0.5122 0.3717 0.026 Uiso 1 1 calc R . .
C7 C 0.9759(4) 0.2392(2) 0.4507(2) 0.0471(11) Uani 1 1 d . . .
H7a H 0.9391 0.2371 0.4936 0.071 Uiso 1 1 calc R . .
H7b H 1.0519 0.2298 0.4571 0.071 Uiso 1 1 calc R . .
H7c H 0.9582 0.1972 0.4330 0.071 Uiso 1 1 calc R . .
C11 C 0.6562(2) 0.45243(18) 0.18187(15) 0.0204(6) Uani 1 1 d . . .
H11 H 0.5974 0.4844 0.1566 0.024 Uiso 1 1 calc R . .
C12 C 0.7100(3) 0.3794(2) 0.17340(16) 0.0258(7) Uani 1 1 d . . .
H12 H 0.6955 0.3522 0.1427 0.031 Uiso 1 1 calc R . .
C13 C 0.7887(3) 0.3552(2) 0.21905(17) 0.0283(7) Uani 1 1 d . . .
H13 H 0.8401 0.3072 0.2257 0.034 Uiso 1 1 calc R . .
C21 C 0.6108(2) 0.74769(17) 0.27719(15) 0.0199(6) Uani 1 1 d . . .
H21 H 0.5390 0.7440 0.2748 0.024 Uiso 1 1 calc R . .
C22 C 0.6466(2) 0.79891(18) 0.30684(16) 0.0226(6) Uani 1 1 d . . .
H22 H 0.6056 0.8361 0.3278 0.027 Uiso 1 1 calc R . .
C23 C 0.7538(2) 0.78431(18) 0.29938(15) 0.0206(6) Uani 1 1 d . . .
H23 H 0.8019 0.8101 0.3144 0.025 Uiso 1 1 calc R . .
C31 C 0.9096(2) 0.61130(18) 0.25224(14) 0.0179(6) Uani 1 1 d . . .
C32 C 0.8817(2) 0.69444(18) 0.24665(14) 0.0172(6) Uani 1 1 d . . .
C33 C 0.9518(2) 0.74851(19) 0.22460(15) 0.0207(6) Uani 1 1 d . . .
H33 H 0.9288 0.8044 0.2213 0.025 Uiso 1 1 calc R . .
C34 C 1.0547(2) 0.7222(2) 0.20733(16) 0.0247(7) Uani 1 1 d . . .
C35 C 1.0845(2) 0.6397(2) 0.21323(16) 0.0262(7) Uani 1 1 d . . .
H35 H 1.1549 0.6197 0.2024 0.031 Uiso 1 1 calc R . .
C36 C 1.0146(2) 0.5861(2) 0.23436(15) 0.0234(7) Uani 1 1 d . . .
H36 H 1.0381 0.5305 0.2370 0.028 Uiso 1 1 calc R . .
C37 C 1.1298(3) 0.7818(2) 0.1821(2) 0.0356(8) Uani 1 1 d . . .
H37d H 1.2022 0.7529 0.1894 0.053 Uiso 0.50 1 calc PR . .
H37e H 1.1162 0.8232 0.2062 0.053 Uiso 0.50 1 calc PR . .
H37f H 1.1195 0.8079 0.1344 0.053 Uiso 0.50 1 calc PR . .
H37g H 1.0897 0.8364 0.1639 0.053 Uiso 0.50 1 calc PR . .
H37h H 1.1758 0.7661 0.1471 0.053 Uiso 0.50 1 calc PR . .
H37i H 1.1724 0.7814 0.2189 0.053 Uiso 0.50 1 calc PR . .
C41 C 0.4721(2) 0.57660(17) 0.23735(15) 0.0182(6) Uani 1 1 d . . .
C42 C 0.4623(2) 0.54412(18) 0.30635(15) 0.0198(6) Uani 1 1 d . . .
C43 C 0.3899(2) 0.49326(18) 0.33472(16) 0.0219(6) Uani 1 1 d . . .
H43 H 0.3864 0.4718 0.3818 0.026 Uiso 1 1 calc R . .
C44 C 0.3228(2) 0.47319(18) 0.29596(16) 0.0231(7) Uani 1 1 d . . .
C45 C 0.3314(2) 0.50557(18) 0.22695(16) 0.0224(6) Uani 1 1 d . . .
H45 H 0.2870 0.4926 0.1989 0.027 Uiso 1 1 calc R . .
C46 C 0.4034(2) 0.55633(18) 0.19855(16) 0.0213(6) Uani 1 1 d . . .
H46 H 0.4062 0.5780 0.1515 0.026 Uiso 1 1 calc R . .
C47 C 0.2456(3) 0.4171(2) 0.32714(18) 0.0310(8) Uani 1 1 d . . .
H47d H 0.2520 0.4004 0.3757 0.046 Uiso 1 1 calc R . .
H47e H 0.2606 0.3690 0.3106 0.046 Uiso 1 1 calc R . .
H47f H 0.1740 0.4455 0.3153 0.046 Uiso 1 1 calc R . .
C51 C 0.6727(2) 0.56678(18) 0.39213(15) 0.0202(6) Uani 1 1 d . . .
H51 H 0.7448 0.5671 0.3975 0.024 Uiso 1 1 calc R . .
C52 C 0.5939(3) 0.57568(19) 0.43918(16) 0.0248(7) Uani 1 1 d . . .
H52 H 0.6013 0.5826 0.4818 0.030 Uiso 1 1 calc R . .
C53 C 0.5030(3) 0.57233(19) 0.41118(15) 0.0232(7) Uani 1 1 d . . .
H53 H 0.4346 0.5769 0.4310 0.028 Uiso 1 1 calc R . .
C61 C 0.8315(2) 0.57848(19) 0.11613(16) 0.0226(6) Uani 1 1 d . . .
H61 H 0.8896 0.5448 0.1412 0.027 Uiso 1 1 calc R . .
C62 C 0.8207(3) 0.5918(2) 0.04817(16) 0.0274(7) Uani 1 1 d . . .
H62 H 0.8682 0.5700 0.0186 0.033 Uiso 1 1 calc R . .
C63 C 0.7270(3) 0.6432(2) 0.03308(16) 0.0281(7) Uani 1 1 d . . .
H63 H 0.6969 0.6641 -0.0098 0.034 Uiso 1 1 calc R . .
C71 C 0.5226(2) 0.69041(18) 0.15387(15) 0.0191(6) Uani 1 1 d . . .
C72 C 0.5891(2) 0.71159(18) 0.09757(15) 0.0202(6) Uani 1 1 d . . .
C73 C 0.5628(3) 0.78260(19) 0.04601(16) 0.0239(7) Uani 1 1 d . . .
H73 H 0.6108 0.7957 0.0096 0.029 Uiso 1 1 calc R . .
C74 C 0.4677(3) 0.83461(19) 0.04679(16) 0.0257(7) Uani 1 1 d . . .
C75 C 0.4000(3) 0.81353(19) 0.10146(17) 0.0256(7) Uani 1 1 d . . .
H75 H 0.3339 0.8473 0.1028 0.031 Uiso 1 1 calc R . .
C76 C 0.4274(2) 0.74421(18) 0.15394(16) 0.0221(6) Uani 1 1 d . . .
H76 H 0.3803 0.7328 0.1910 0.027 Uiso 1 1 calc R . .
C77 C 0.4403(3) 0.9111(2) -0.00984(18) 0.0341(8) Uani 1 1 d . . .
H77d H 0.4185 0.8971 -0.0482 0.051 Uiso 1 1 calc R . .
H77e H 0.5020 0.9379 -0.0224 0.051 Uiso 1 1 calc R . .
H77f H 0.3827 0.9479 0.0044 0.051 Uiso 1 1 calc R . .
Ga2 Ga 0.72223(3) 1.07888(2) 0.236537(18) 0.01775(10) Uani 1 1 d . . .
N1A N 0.7762(2) 1.08431(15) 0.14616(13) 0.0227(6) Uani 1 1 d . . .
N11A N 0.6187(2) 1.00864(15) 0.22031(12) 0.0194(5) Uani 1 1 d . . .
N12A N 0.63414(19) 0.96687(14) 0.17383(12) 0.0178(5) Uani 1 1 d . . .
N21A N 0.8403(2) 1.14347(15) 0.24714(13) 0.0231(6) Uani 1 1 d . . .
N22A N 0.9036(2) 1.17471(15) 0.19464(14) 0.0247(6) Uani 1 1 d . . .
N41A N 0.6675(2) 1.07166(15) 0.32635(13) 0.0226(6) Uani 1 1 d . . .
N51A N 0.8368(2) 0.97380(15) 0.27812(14) 0.0243(6) Uani 1 1 d . . .
N52A N 0.8374(2) 0.93531(16) 0.34474(15) 0.0302(7) Uani 1 1 d . . .
N61A N 0.6136(2) 1.18598(15) 0.20528(12) 0.0201(5) Uani 1 1 d . . .
N62A N 0.5658(2) 1.22833(15) 0.24775(13) 0.0219(5) Uani 1 1 d . . .
C1A C 0.7965(3) 1.01546(19) 0.12311(15) 0.0219(6) Uani 1 1 d . . .
C2A C 0.7318(2) 0.95552(18) 0.13883(14) 0.0183(6) Uani 1 1 d . . .
C3A C 0.7580(2) 0.88496(18) 0.11854(14) 0.0192(6) Uani 1 1 d . . .
H3A H 0.7133 0.8453 0.1313 0.023 Uiso 1 1 calc R . .
C4A C 0.8478(3) 0.87105(19) 0.08005(15) 0.0232(7) Uani 1 1 d . . .
C5A C 0.9115(3) 0.9305(2) 0.06326(17) 0.0294(7) Uani 1 1 d . . .
H5A H 0.9731 0.9232 0.0366 0.035 Uiso 1 1 calc R . .
C6A C 0.8871(3) 0.9996(2) 0.08438(18) 0.0309(8) Uani 1 1 d . . .
H6A H 0.9334 1.0381 0.0723 0.037 Uiso 1 1 calc R . .
C7A C 0.8762(3) 0.7943(2) 0.05897(17) 0.0292(7) Uani 1 1 d . . .
H7Aa H 0.9384 0.7975 0.0294 0.044 Uiso 0.50 1 calc PR . .
H7Ab H 0.8173 0.7877 0.0354 0.044 Uiso 0.50 1 calc PR . .
H7Ac H 0.8914 0.7477 0.0985 0.044 Uiso 0.50 1 calc PR . .
H7Ad H 0.8263 0.7577 0.0794 0.044 Uiso 0.50 1 calc PR . .
H7Ae H 0.9475 0.7676 0.0734 0.044 Uiso 0.50 1 calc PR . .
H7Af H 0.8734 0.8076 0.0103 0.044 Uiso 0.50 1 calc PR . .
C11A C 0.5204(2) 1.00530(19) 0.24350(16) 0.0255(7) Uani 1 1 d . . .
H11A H 0.4877 1.0299 0.2764 0.031 Uiso 1 1 calc R . .
C12A C 0.4725(3) 0.9607(2) 0.21279(18) 0.0301(7) Uani 1 1 d . . .
H12A H 0.4031 0.9489 0.2206 0.036 Uiso 1 1 calc R . .
C13A C 0.5463(2) 0.93734(19) 0.16883(16) 0.0244(7) Uani 1 1 d . . .
H13A H 0.5375 0.9060 0.1400 0.029 Uiso 1 1 calc R . .
C21A C 0.8954(3) 1.13119(19) 0.30190(19) 0.0306(8) Uani 1 1 d . . .
H21A H 0.8716 1.1089 0.3462 0.037 Uiso 1 1 calc R . .
C22A C 0.9925(3) 1.1558(2) 0.2847(2) 0.0405(10) Uani 1 1 d . . .
H22A H 1.0458 1.1542 0.3142 0.049 Uiso 1 1 calc R . .
C23A C 0.9955(3) 1.1827(2) 0.2166(2) 0.0364(9) Uani 1 1 d . . .
H23A H 1.0520 1.2033 0.1896 0.044 Uiso 1 1 calc R . .
C31A C 0.8096(3) 1.15518(19) 0.10452(17) 0.0257(7) Uani 1 1 d . . .
C32A C 0.8676(2) 1.20113(19) 0.12775(17) 0.0248(7) Uani 1 1 d . . .
C33A C 0.8946(3) 1.27401(19) 0.08651(18) 0.0280(7) Uani 1 1 d . . .
H33A H 0.9326 1.3044 0.1044 0.034 Uiso 1 1 calc R . .
C34A C 0.8665(3) 1.3023(2) 0.02016(18) 0.0332(8) Uani 1 1 d . . .
C35A C 0.8102(3) 1.2555(2) -0.00362(19) 0.0405(9) Uani 1 1 d . . .
H35A H 0.7905 1.2731 -0.0490 0.049 Uiso 1 1 calc R . .
C36A C 0.7824(3) 1.1848(2) 0.03707(17) 0.0348(8) Uani 1 1 d . . .
H36A H 0.7437 1.1550 0.0190 0.042 Uiso 1 1 calc R . .
C37A C 0.8933(4) 1.3815(2) -0.0243(2) 0.0434(10) Uani 1 1 d . . .
H37a H 0.9279 1.4075 0.0019 0.065 Uiso 1 1 calc R . .
H37b H 0.8287 1.4176 -0.0430 0.065 Uiso 1 1 calc R . .
H37c H 0.9407 1.3710 -0.0605 0.065 Uiso 1 1 calc R . .
C41A C 0.6611(3) 0.99635(19) 0.37400(16) 0.0281(7) Uani 1 1 d . . .
C42A C 0.7425(3) 0.92956(19) 0.38353(16) 0.0312(8) Uani 1 1 d . . .
C43A C 0.7339(4) 0.8560(2) 0.43129(18) 0.0447(11) Uani 1 1 d . . .
H43A H 0.7909 0.8119 0.4367 0.054 Uiso 1 1 calc R . .
C44A C 0.6451(5) 0.8461(2) 0.47053(19) 0.0569(14) Uani 1 1 d . . .
C45A C 0.5634(4) 0.9119(2) 0.4611(2) 0.0520(12) Uani 1 1 d . . .
H45A H 0.5007 0.9065 0.4873 0.062 Uiso 1 1 calc R . .
C46A C 0.5712(3) 0.9850(2) 0.41423(17) 0.0376(9) Uani 1 1 d . . .
H46A H 0.5139 1.0288 0.4093 0.045 Uiso 1 1 calc R . .
C47A C 0.6352(7) 0.7653(3) 0.5202(3) 0.103(3) Uani 1 1 d . . .
H47a H 0.5811 0.7736 0.5539 0.155 Uiso 1 1 calc R . .
H47b H 0.7027 0.7409 0.5419 0.155 Uiso 1 1 calc R . .
H47c H 0.6153 0.7290 0.4970 0.155 Uiso 1 1 calc R . .
C51A C 0.9363(3) 0.9615(2) 0.2563(2) 0.0334(8) Uani 1 1 d . . .
H51A H 0.9592 0.9822 0.2115 0.040 Uiso 1 1 calc R . .
C52A C 1.0019(3) 0.9143(2) 0.3081(3) 0.0496(11) Uani 1 1 d . . .
H52A H 1.0756 0.8968 0.3056 0.059 Uiso 1 1 calc R . .
C53A C 0.9375(4) 0.8984(2) 0.3634(2) 0.0463(11) Uani 1 1 d . . .
H53A H 0.9587 0.8672 0.4070 0.056 Uiso 1 1 calc R . .
C61A C 0.5569(3) 1.2138(2) 0.15006(16) 0.0264(7) Uani 1 1 d . . .
H61A H 0.5716 1.1952 0.1115 0.032 Uiso 1 1 calc R . .
C62A C 0.4729(3) 1.2741(2) 0.15666(18) 0.0344(8) Uani 1 1 d . . .
H62A H 0.4211 1.3035 0.1246 0.041 Uiso 1 1 calc R . .
C63A C 0.4811(3) 1.2818(2) 0.21890(18) 0.0312(8) Uani 1 1 d . . .
H63A H 0.4354 1.3183 0.2385 0.037 Uiso 1 1 calc R . .
C71A C 0.6490(3) 1.13947(19) 0.35110(16) 0.0241(7) Uani 1 1 d . . .
C72A C 0.6058(3) 1.21720(19) 0.31214(15) 0.0226(6) Uani 1 1 d . . .
C73A C 0.5966(3) 1.28555(19) 0.33526(16) 0.0266(7) Uani 1 1 d . . .
H73A H 0.5693 1.3374 0.3068 0.032 Uiso 1 1 calc R . .
C74A C 0.6266(3) 1.2793(2) 0.39889(17) 0.0305(8) Uani 1 1 d . . .
C75A C 0.6672(3) 1.2018(2) 0.43897(17) 0.0352(8) Uani 1 1 d . . .
H75A H 0.6873 1.1953 0.4831 0.042 Uiso 1 1 calc R . .
C76A C 0.6786(3) 1.1346(2) 0.41557(16) 0.0319(8) Uani 1 1 d . . .
H76A H 0.7074 1.0831 0.4440 0.038 Uiso 1 1 calc R . .
C77A C 0.6176(3) 1.3530(2) 0.42425(18) 0.0366(9) Uani 1 1 d . . .
H77a H 0.6036 1.4024 0.3869 0.055 Uiso 1 1 calc R . .
H77b H 0.6836 1.3517 0.4451 0.055 Uiso 1 1 calc R . .
H77c H 0.5599 1.3527 0.4572 0.055 Uiso 1 1 calc R . .
Cl1 Cl 1.13769(14) 0.52775(11) 0.45648(7) 0.0577(6) Uani 0.859(6) 1 d PD A 1
Cl2 Cl 0.9573(3) 0.66043(8) 0.41329(9) 0.0619(8) Uani 0.859(6) 1 d PD A 1
C1S C 1.0932(7) 0.6284(5) 0.4077(4) 0.092(3) Uani 0.859(6) 1 d PD A 1
H1Sa H 1.1297 0.6657 0.4218 0.111 Uiso 0.859(6) 1 calc PR A 1
H1Sb H 1.1131 0.6325 0.3604 0.111 Uiso 0.859(6) 1 calc PR A 1
Cl1A Cl 1.1861(11) 0.5492(7) 0.4583(5) 0.065(3) Uiso 0.141(6) 1 d PD A 2
Cl2A Cl 1.0054(7) 0.6560(5) 0.4015(4) 0.023(2) Uiso 0.141(6) 1 d PD A 2
C1SA C 1.1302(15) 0.6122(15) 0.3864(9) 0.029(6) Uiso 0.141(6) 1 d PD A 2
H1Sc H 1.1731 0.6550 0.3665 0.035 Uiso 0.141(6) 1 calc PR A 2
H1Sd H 1.1287 0.5808 0.3541 0.035 Uiso 0.141(6) 1 calc PR A 2
Cl3 Cl 1.26618(19) 1.13061(14) 0.11735(13) 0.0811(8) Uani 0.656(4) 1 d PD B 1
Cl4 Cl 1.1643(2) 0.99850(16) 0.1156(2) 0.1063(12) Uani 0.656(4) 1 d PD B 1
C2S C 1.2702(8) 1.0508(6) 0.0846(6) 0.074(3) Uiso 0.656(4) 1 d PD B 1
H2Sa H 1.3374 1.0128 0.0960 0.089 Uiso 0.656(4) 1 calc PR B 1
H2Sb H 1.2669 1.0713 0.0354 0.089 Uiso 0.656(4) 1 calc PR B 1
Cl3A Cl 1.3008(4) 1.0807(3) 0.0716(2) 0.098(2) Uani 0.344(4) 1 d PD B 2
Cl4A Cl 1.1612(4) 1.0161(3) 0.1779(3) 0.0922(19) Uani 0.344(4) 1 d PD B 2
C2SA C 1.1992(10) 1.0972(7) 0.1259(6) 0.054(3) Uiso 0.344(4) 1 d PD B 2
H2Sc H 1.2201 1.1301 0.1526 0.065 Uiso 0.344(4) 1 calc PR B 2
H2Sd H 1.1379 1.1302 0.0995 0.065 Uiso 0.344(4) 1 calc PR B 2
Cl5 Cl 0.7199(2) 0.8710(2) 0.7108(2) 0.0763(13) Uani 0.433(4) 1 d PD C 1
Cl6 Cl 0.7585(6) 0.9473(3) 0.5744(2) 0.123(2) Uani 0.433(4) 1 d PD C 1
C3S C 0.7404(11) 0.9588(7) 0.6500(5) 0.069(3) Uiso 0.433(4) 1 d PD C 1
H3Sc H 0.6789 1.0020 0.6499 0.082 Uiso 0.433(4) 1 calc PR C 1
H3Sd H 0.8027 0.9771 0.6616 0.082 Uiso 0.433(4) 1 calc PR C 1
Cl5A Cl 0.8263(4) 0.9506(3) 0.5364(3) 0.0571(15) Uani 0.2268(16) 1 d PD C -2
Cl6A Cl 1.0270(5) 1.0051(3) 0.5153(3) 0.0671(16) Uani 0.2268(16) 1 d PD C -2
C3SA C 0.9041(10) 1.0078(10) 0.5475(9) 0.043(4) Uiso 0.2268(16) 1 d PD C -2
H3Sa H 0.9100 0.9967 0.5963 0.051 Uiso 0.2268(16) 1 calc PR C -2
H3Sb H 0.8674 1.0646 0.5308 0.051 Uiso 0.2268(16) 1 calc PR C -2
Cl5B Cl 0.7350(4) 0.9456(3) 0.7015(3) 0.0552(13) Uani 0.2268(16) 1 d P C 3
Cl5C Cl 0.8464(9) 0.9828(7) 0.5631(6) 0.058(3) Uiso 0.1134(8) 1 d P C 4
Cl6B Cl 0.6484(5) 0.8310(4) 0.6549(3) 0.0705(16) Uani 0.2268(16) 1 d P C 3
Cl6C Cl 0.7029(8) 0.8878(7) 0.6599(6) 0.058(2) Uiso 0.1134(8) 1 d P C 4
Cl7 Cl 0.5435(6) 0.4121(3) -0.0088(2) 0.1079(18) Uani 0.50 1 d PD D -1
Cl8 Cl 0.4782(12) 0.5688(8) 0.0050(6) 0.265(7) Uani 0.50 1 d PD D -1
C4S C 0.5876(11) 0.5001(7) -0.0160(8) 0.098(4) Uiso 0.50 1 d PD D -1
H4Sa H 0.6129 0.5228 -0.0622 0.117 Uiso 0.50 1 calc PR D -1
H4Sb H 0.6462 0.4904 0.0147 0.117 Uiso 0.50 1 calc PR D -1
P1 P 0.14203(7) 0.37665(5) 0.14725(4) 0.02582(19) Uani 1 1 d . . .
F1 F 0.23561(15) 0.40435(13) 0.09647(10) 0.0362(5) Uani 1 1 d . . .
F2 F 0.13137(16) 0.45678(13) 0.16991(11) 0.0375(5) Uani 1 1 d . . .
F3 F 0.05891(17) 0.42327(18) 0.09026(11) 0.0522(6) Uani 1 1 d . . .
F4 F 0.0482(2) 0.34933(15) 0.19732(13) 0.0556(7) Uani 1 1 d . . .
F5 F 0.1524(2) 0.29708(16) 0.12250(15) 0.0674(9) Uani 1 1 d . . .
F6 F 0.2262(2) 0.33153(17) 0.20320(12) 0.0637(8) Uani 1 1 d . . .
P2 P 0.29649(7) 0.79357(7) 0.35789(5) 0.0363(2) Uani 1 1 d . . .
F1A F 0.1941(2) 0.76993(16) 0.33605(17) 0.0694(8) Uani 1 1 d . . .
F2A F 0.2761(2) 0.8722(2) 0.29631(16) 0.0791(9) Uani 1 1 d . . .
F3A F 0.3100(3) 0.7153(2) 0.41983(16) 0.0954(12) Uani 1 1 d . . .
F4A F 0.2262(3) 0.8421(3) 0.40235(15) 0.1117(16) Uani 1 1 d . . .
F5A F 0.3636(2) 0.7411(2) 0.31427(15) 0.0896(12) Uani 1 1 d . . .
F6A F 0.3972(3) 0.8160(3) 0.3778(3) 0.1305(17) Uani 1 1 d . . .

loop_
_atom_site_aniso_label
_atom_site_aniso_U_11
_atom_site_aniso_U_22
_atom_site_aniso_U_33
_atom_site_aniso_U_23
_atom_site_aniso_U_13
_atom_site_aniso_U_12
Ga1 0.01596(18) 0.01322(18) 0.01584(19) -0.00481(14) -0.00189(13) -0.00172(13)
N1 0.0160(12) 0.0157(12) 0.0200(13) -0.0061(10) -0.0032(9) 0.0002(9)
N11 0.0210(13) 0.0152(12) 0.0202(13) -0.0063(10) -0.0018(10) -0.0011(10)
N12 0.0260(14) 0.0156(12) 0.0246(14) -0.0081(11) -0.0054(11) 0.0001(10)
N21 0.0143(12) 0.0147(12) 0.0198(13) -0.0048(10) -0.0022(9) -0.0026(9)
N22 0.0160(12) 0.0143(12) 0.0193(13) -0.0048(10) -0.0010(9) -0.0030(9)
N41 0.0159(12) 0.0167(12) 0.0188(13) -0.0028(10) -0.0024(9) -0.0030(9)
N51 0.0178(12) 0.0147(12) 0.0177(13) -0.0045(10) 0.0004(9) -0.0018(9)
N52 0.0199(13) 0.0165(12) 0.0208(14) -0.0057(10) -0.0012(10) -0.0031(10)
N61 0.0211(13) 0.0187(12) 0.0165(13) -0.0053(10) -0.0015(10) -0.0042(10)
N62 0.0237(13) 0.0208(13) 0.0165(13) -0.0045(11) -0.0032(10) -0.0046(10)
C1 0.0177(14) 0.0172(14) 0.0191(15) -0.0068(12) -0.0003(11) 0.0024(11)
C2 0.0256(16) 0.0189(15) 0.0203(16) -0.0088(13) -0.0039(12) 0.0016(12)
C3 0.0382(19) 0.0155(15) 0.0301(18) -0.0067(14) -0.0080(14) -0.0012(13)
C4 0.040(2) 0.0188(16) 0.0284(18) -0.0048(14) -0.0080(15) 0.0019(14)
C5 0.0293(17) 0.0260(17) 0.0217(17) -0.0072(14) -0.0065(13) 0.0020(13)
C6 0.0241(16) 0.0191(15) 0.0215(16) -0.0078(13) -0.0018(12) -0.0020(12)
C7 0.072(3) 0.0221(18) 0.042(2) 0.0001(17) -0.029(2) 0.0004(18)
C11 0.0221(15) 0.0204(15) 0.0206(16) -0.0065(13) -0.0014(12) -0.0072(12)
C12 0.0311(17) 0.0248(16) 0.0271(18) -0.0151(14) -0.0030(13) -0.0059(13)
C13 0.0352(18) 0.0191(16) 0.0337(19) -0.0147(14) -0.0054(14) 0.0015(13)
C21 0.0160(14) 0.0166(14) 0.0253(17) -0.0045(12) 0.0006(12) -0.0010(11)
C22 0.0236(16) 0.0177(15) 0.0268(17) -0.0095(13) 0.0029(12) -0.0005(12)
C23 0.0245(16) 0.0163(14) 0.0241(16) -0.0101(13) -0.0010(12) -0.0041(12)
C31 0.0173(14) 0.0209(15) 0.0155(15) -0.0061(12) -0.0034(11) -0.0005(11)
C32 0.0152(14) 0.0206(15) 0.0155(15) -0.0061(12) -0.0014(11) -0.0002(11)
C33 0.0202(15) 0.0209(15) 0.0219(16) -0.0061(13) -0.0012(12) -0.0055(12)
C34 0.0193(16) 0.0323(18) 0.0207(17) -0.0033(14) -0.0008(12) -0.0067(13)
C35 0.0151(15) 0.0355(18) 0.0246(17) -0.0066(14) 0.0002(12) 0.0010(13)
C36 0.0213(16) 0.0258(16) 0.0214(16) -0.0082(13) -0.0002(12) 0.0026(13)
C37 0.0232(17) 0.042(2) 0.041(2) -0.0072(17) 0.0049(15) -0.0126(15)
C41 0.0163(14) 0.0134(13) 0.0242(16) -0.0056(12) -0.0011(11) 0.0000(11)
C42 0.0177(15) 0.0185(14) 0.0244(16) -0.0087(13) -0.0007(12) -0.0015(11)
C43 0.0212(15) 0.0210(15) 0.0218(16) -0.0038(13) 0.0009(12) -0.0036(12)
C44 0.0184(15) 0.0184(15) 0.0313(18) -0.0056(13) 0.0003(12) -0.0031(12)
C45 0.0174(15) 0.0206(15) 0.0305(18) -0.0089(13) -0.0039(12) -0.0026(12)
C46 0.0202(15) 0.0203(15) 0.0234(17) -0.0063(13) -0.0025(12) -0.0022(12)
C47 0.0275(18) 0.0324(18) 0.0326(19) -0.0025(15) -0.0006(14) -0.0149(14)
C51 0.0240(16) 0.0187(14) 0.0189(16) -0.0056(12) -0.0042(12) -0.0037(12)
C52 0.0341(18) 0.0243(16) 0.0173(16) -0.0080(13) -0.0004(13) -0.0051(13)
C53 0.0256(16) 0.0233(16) 0.0213(16) -0.0090(13) 0.0043(12) -0.0034(13)
C61 0.0229(16) 0.0228(15) 0.0242(17) -0.0101(13) 0.0011(12) -0.0041(12)
C62 0.0296(18) 0.0325(18) 0.0235(17) -0.0143(15) 0.0031(13) -0.0048(14)
C63 0.0353(19) 0.0337(18) 0.0179(16) -0.0103(14) -0.0014(13) -0.0071(15)
C71 0.0189(15) 0.0182(14) 0.0221(16) -0.0059(12) -0.0071(12) -0.0051(12)
C72 0.0218(15) 0.0200(15) 0.0214(16) -0.0073(13) -0.0049(12) -0.0059(12)
C73 0.0275(17) 0.0239(16) 0.0204(16) -0.0039(13) -0.0063(12) -0.0061(13)
C74 0.0311(17) 0.0198(15) 0.0268(18) -0.0027(13) -0.0147(14) -0.0064(13)
C75 0.0218(16) 0.0226(16) 0.0340(19) -0.0096(14) -0.0118(13) -0.0011(13)
C76 0.0196(15) 0.0208(15) 0.0274(17) -0.0068(13) -0.0055(12) -0.0054(12)
C77 0.040(2) 0.0233(17) 0.035(2) 0.0003(15) -0.0173(16) -0.0030(15)
Ga2 0.0218(2) 0.01505(18) 0.0177(2) -0.00669(15) 0.00028(14) -0.00343(14)
N1A 0.0308(14) 0.0188(13) 0.0226(14) -0.0095(11) 0.0094(11) -0.0124(11)
N11A 0.0236(13) 0.0169(12) 0.0183(13) -0.0057(10) 0.0024(10) -0.0051(10)
N12A 0.0221(13) 0.0169(12) 0.0156(13) -0.0047(10) -0.0006(10) -0.0057(10)
N21A 0.0256(14) 0.0169(12) 0.0290(15) -0.0094(11) -0.0030(11) -0.0037(10)
N22A 0.0212(13) 0.0138(12) 0.0396(17) -0.0077(12) -0.0020(11) -0.0034(10)
N41A 0.0350(15) 0.0139(12) 0.0184(13) -0.0061(11) -0.0014(11) -0.0001(11)
N51A 0.0286(15) 0.0157(12) 0.0300(15) -0.0101(11) -0.0068(11) 0.0010(11)
N52A 0.0431(17) 0.0152(13) 0.0331(17) -0.0094(12) -0.0172(13) 0.0036(12)
N61A 0.0240(13) 0.0176(12) 0.0187(13) -0.0062(10) 0.0010(10) -0.0022(10)
N62A 0.0259(14) 0.0183(13) 0.0204(14) -0.0061(11) -0.0011(10) 0.0006(10)
C1A 0.0301(17) 0.0200(15) 0.0193(16) -0.0089(13) 0.0040(12) -0.0099(13)
C2A 0.0217(15) 0.0189(14) 0.0141(15) -0.0032(12) -0.0005(11) -0.0049(12)
C3A 0.0257(16) 0.0172(14) 0.0149(15) -0.0026(12) -0.0022(11) -0.0067(12)
C4A 0.0302(17) 0.0218(15) 0.0184(16) -0.0068(13) 0.0008(12) -0.0055(13)
C5A 0.0335(18) 0.0300(18) 0.0285(19) -0.0137(15) 0.0122(14) -0.0112(14)
C6A 0.0350(19) 0.0296(18) 0.035(2) -0.0154(16) 0.0158(15) -0.0183(15)
C7A 0.0378(19) 0.0269(17) 0.0264(18) -0.0134(15) 0.0041(14) -0.0065(14)
C11A 0.0255(17) 0.0244(16) 0.0257(17) -0.0066(14) 0.0057(13) -0.0054(13)
C12A 0.0208(16) 0.0326(18) 0.039(2) -0.0108(16) 0.0043(14) -0.0094(14)
C13A 0.0241(16) 0.0247(16) 0.0264(17) -0.0072(14) -0.0030(13) -0.0088(13)
C21A 0.0370(19) 0.0175(15) 0.040(2) -0.0121(14) -0.0135(15) 0.0010(14)
C22A 0.037(2) 0.0222(17) 0.065(3) -0.0117(18) -0.0261(19) -0.0019(15)
C23A 0.0257(18) 0.0190(16) 0.063(3) -0.0063(17) -0.0132(17) -0.0048(13)
C31A 0.0313(17) 0.0213(16) 0.0288(18) -0.0127(14) 0.0131(13) -0.0115(13)
C32A 0.0234(16) 0.0200(15) 0.0329(19) -0.0111(14) 0.0064(13) -0.0053(12)
C33A 0.0241(17) 0.0211(16) 0.043(2) -0.0146(15) 0.0079(14) -0.0088(13)
C34A 0.042(2) 0.0265(17) 0.035(2) -0.0119(16) 0.0168(16) -0.0168(15)
C35A 0.066(3) 0.038(2) 0.0249(19) -0.0107(16) 0.0136(17) -0.0290(19)
C36A 0.054(2) 0.0348(19) 0.0252(19) -0.0148(16) 0.0122(16) -0.0262(17)
C37A 0.062(3) 0.0298(19) 0.042(2) -0.0086(17) 0.0155(19) -0.0239(18)
C41A 0.052(2) 0.0167(15) 0.0163(16) -0.0069(13) -0.0015(14) -0.0039(14)
C42A 0.057(2) 0.0175(16) 0.0205(17) -0.0095(14) -0.0084(15) 0.0006(15)
C43A 0.092(3) 0.0163(17) 0.0217(19) -0.0069(15) -0.009(2) 0.0055(18)
C44A 0.127(4) 0.0192(19) 0.019(2) -0.0051(16) 0.016(2) -0.007(2)
C45A 0.104(4) 0.0256(19) 0.026(2) -0.0099(17) 0.025(2) -0.017(2)
C46A 0.069(3) 0.0209(17) 0.0225(18) -0.0085(14) 0.0103(17) -0.0062(17)
C47A 0.211(8) 0.024(2) 0.049(3) 0.005(2) 0.055(4) -0.003(3)
C51A 0.0294(18) 0.0209(16) 0.054(2) -0.0189(16) -0.0076(16) 0.0014(14)
C52A 0.037(2) 0.033(2) 0.082(3) -0.025(2) -0.024(2) 0.0100(17)
C53A 0.057(3) 0.0239(18) 0.058(3) -0.0133(18) -0.035(2) 0.0098(17)
C61A 0.0309(18) 0.0265(17) 0.0212(17) -0.0059(14) -0.0041(13) -0.0037(14)
C62A 0.0342(19) 0.0354(19) 0.0286(19) -0.0053(16) -0.0097(15) 0.0046(15)
C63A 0.0281(18) 0.0280(17) 0.0324(19) -0.0085(15) -0.0018(14) 0.0082(14)
C71A 0.0346(18) 0.0178(15) 0.0201(16) -0.0075(13) 0.0024(13) -0.0028(13)
C72A 0.0291(17) 0.0197(15) 0.0177(16) -0.0062(13) 0.0008(12) -0.0001(13)
C73A 0.0362(18) 0.0164(15) 0.0236(17) -0.0043(13) 0.0013(13) 0.0013(13)
C74A 0.048(2) 0.0191(16) 0.0260(18) -0.0102(14) -0.0004(15) -0.0032(14)
C75A 0.061(2) 0.0235(17) 0.0211(18) -0.0093(15) -0.0084(16) 0.0004(16)
C76A 0.056(2) 0.0164(15) 0.0197(17) -0.0042(13) -0.0069(15) 0.0031(15)
C77A 0.061(2) 0.0215(17) 0.0268(19) -0.0103(15) -0.0018(17) -0.0004(16)
Cl1 0.0533(10) 0.0846(11) 0.0486(8) -0.0377(7) 0.0009(6) -0.0152(8)
Cl2 0.117(2) 0.0321(7) 0.0371(8) -0.0097(6) -0.0337(11) -0.0011(9)
C1S 0.111(7) 0.092(6) 0.087(6) -0.026(5) 0.042(5) -0.067(5)
Cl3 0.0854(16) 0.0668(13) 0.0967(18) -0.0350(12) 0.0175(12) -0.0157(11)
Cl4 0.0778(16) 0.0772(16) 0.169(3) -0.0364(18) 0.0304(17) -0.0359(13)
Cl3A 0.061(3) 0.094(3) 0.080(3) 0.038(3) 0.035(2) 0.021(2)
Cl4A 0.066(3) 0.083(3) 0.108(4) 0.003(3) 0.019(2) -0.021(2)
Cl5 0.0507(17) 0.074(2) 0.094(3) -0.0207(18) 0.0136(15) 0.0052(14)
Cl6 0.214(6) 0.078(3) 0.082(3) -0.033(2) 0.032(3) -0.030(3)
Cl5A 0.041(3) 0.032(2) 0.081(4) 0.006(2) -0.004(3) 0.0030(19)
Cl6A 0.074(4) 0.053(3) 0.077(4) -0.026(3) -0.002(3) -0.004(3)
Cl5B 0.052(3) 0.043(3) 0.072(4) -0.018(2) 0.017(2) -0.015(2)
Cl6B 0.089(4) 0.062(3) 0.060(3) -0.011(3) 0.005(3) -0.024(3)
Cl7 0.194(5) 0.112(3) 0.0338(17) 0.0041(17) 0.005(2) -0.109(3)
Cl8 0.321(14) 0.341(15) 0.199(9) -0.151(10) 0.126(9) -0.158(12)
P1 0.0299(4) 0.0283(4) 0.0247(4) -0.0139(4) 0.0095(3) -0.0122(3)
F1 0.0301(11) 0.0539(13) 0.0323(11) -0.0190(10) 0.0098(8) -0.0191(9)
F2 0.0362(11) 0.0405(12) 0.0469(13) -0.0283(10) 0.0023(9) -0.0102(9)
F3 0.0322(12) 0.096(2) 0.0381(13) -0.0333(13) -0.0022(9) -0.0116(12)
F4 0.0683(16) 0.0537(14) 0.0560(16) -0.0277(13) 0.0412(13) -0.0349(13)
F5 0.089(2) 0.0533(15) 0.083(2) -0.0508(15) 0.0486(16) -0.0400(14)
F6 0.0674(17) 0.0705(18) 0.0331(13) -0.0079(12) -0.0003(11) 0.0276(14)
P2 0.0242(5) 0.0536(6) 0.0281(5) -0.0128(4) 0.0008(3) 0.0022(4)
F1A 0.0438(15) 0.0487(15) 0.106(2) -0.0023(15) -0.0217(15) -0.0086(12)
F2A 0.0692(19) 0.078(2) 0.074(2) 0.0181(16) -0.0027(15) -0.0349(16)
F3A 0.090(2) 0.098(2) 0.0545(19) 0.0125(17) -0.0053(16) 0.042(2)
F4A 0.119(3) 0.138(3) 0.0534(18) -0.049(2) -0.0211(18) 0.082(3)
F5A 0.0605(18) 0.148(3) 0.0594(18) -0.059(2) -0.0067(14) 0.0353(19)
F6A 0.063(2) 0.177(4) 0.181(5) -0.083(4) -0.054(3) -0.023(2)

loop_
_atom_type_symbol
_atom_type_description
_atom_type_scat_dispersion_real
_atom_type_scat_dispersion_imag
_atom_type_scat_source
C C 0.0181 0.0091 'International Tables Vol C Tables 4.2.6.8 and 6.1.1.4'
H H 0.0000 0.0000 'International Tables Vol C Tables 4.2.6.8 and 6.1.1.4'
N N 0.0311 0.0180 'International Tables Vol C Tables 4.2.6.8 and 6.1.1.4'
F F 0.0727 0.0534 'International Tables Vol C Tables 4.2.6.8 and 6.1.1.4'
P P 0.2955 0.4335 'International Tables Vol C Tables 4.2.6.8 and 6.1.1.4'
Cl Cl 0.3639 0.7018 'International Tables Vol C Tables 4.2.6.8 and 6.1.1.4'
Ga Ga -1.2846 0.7763 'International Tables Vol C Tables 4.2.6.8 and 6.1.1.4'

loop_
_geom_angle_atom_site_label_1
_geom_angle_atom_site_label_2
_geom_angle_atom_site_label_3
_geom_angle
N1 Ga1 N11 90.00(10)
N1 Ga1 N21 89.34(9)
N1 Ga1 N41 179.05(11)
N1 Ga1 N51 91.58(10)
N1 Ga1 N61 90.49(10)
N11 Ga1 N51 92.93(9)
N21 Ga1 N11 178.60(9)
N21 Ga1 N51 85.85(9)
N41 Ga1 N11 90.65(10)
N41 Ga1 N21 90.03(10)
N41 Ga1 N51 89.08(10)
N41 Ga1 N61 88.85(10)
N61 Ga1 N11 86.49(10)
N61 Ga1 N21 94.75(9)
N61 Ga1 N51 177.85(9)
C1 N1 Ga1 121.52(19)
C31 N1 Ga1 120.85(19)
C31 N1 C1 117.6(2)
N12 N11 Ga1 121.18(18)
C11 N11 Ga1 127.1(2)
C11 N11 N12 105.7(2)
N11 N12 C2 122.6(2)
C13 N12 N11 110.3(2)
C13 N12 C2 127.0(3)
N22 N21 Ga1 121.31(17)
C21 N21 Ga1 126.41(19)
C21 N21 N22 105.6(2)
N21 N22 C32 122.2(2)
C23 N22 N21 110.4(2)
C23 N22 C32 127.3(2)
C41 N41 Ga1 120.64(19)
C71 N41 Ga1 121.80(19)
C71 N41 C41 117.5(2)
N52 N51 Ga1 121.18(18)
C51 N51 Ga1 127.1(2)
C51 N51 N52 105.6(2)
N51 N52 C42 120.7(2)
C53 N52 N51 110.4(2)
C53 N52 C42 128.4(3)
N62 N61 Ga1 122.37(18)
C61 N61 Ga1 126.1(2)
C61 N61 N62 105.8(2)
N61 N62 C72 121.9(2)
C63 N62 N61 110.0(3)
C63 N62 C72 128.0(3)
C2 C1 N1 123.3(3)
C2 C1 C6 115.3(3)
C6 C1 N1 121.4(3)
C1 C2 N12 121.2(3)
C3 C2 N12 116.6(3)
C3 C2 C1 122.2(3)
C2 C3 H3 119.3
C4 C3 C2 121.3(3)
C4 C3 H3 119.3
C3 C4 C5 117.3(3)
C3 C4 C7 121.1(3)
C5 C4 C7 121.6(3)
C4 C5 H5 119.3
C6 C5 C4 121.4(3)
C6 C5 H5 119.3
C1 C6 H6 118.8
C5 C6 C1 122.5(3)
C5 C6 H6 118.8
C4 C7 H7a 109.5
C4 C7 H7b 109.5
C4 C7 H7c 109.5
H7a C7 H7b 109.5
H7a C7 H7c 109.5
H7b C7 H7c 109.5
N11 C11 H11 124.5
N11 C11 C12 111.0(3)
C12 C11 H11 124.5
C11 C12 H12 127.5
C13 C12 C11 104.9(3)
C13 C12 H12 127.5
N12 C13 C12 108.1(3)
N12 C13 H13 125.9
C12 C13 H13 125.9
N21 C21 H21 124.5
N21 C21 C22 111.0(3)
C22 C21 H21 124.5
C21 C22 H22 127.4
C23 C22 C21 105.1(3)
C23 C22 H22 127.4
N22 C23 C22 107.9(3)
N22 C23 H23 126.0
C22 C23 H23 126.0
N1 C31 C32 123.1(3)
N1 C31 C36 121.8(3)
C32 C31 C36 115.1(3)
C31 C32 N22 120.5(3)
C33 C32 N22 116.7(3)
C33 C32 C31 122.8(3)
C32 C33 H33 119.5
C34 C33 C32 121.0(3)
C34 C33 H33 119.5
C33 C34 C35 117.2(3)
C33 C34 C37 120.6(3)
C35 C34 C37 122.2(3)
C34 C35 H35 119.1
C36 C35 C34 121.8(3)
C36 C35 H35 119.1
C31 C36 H36 118.9
C35 C36 C31 122.1(3)
C35 C36 H36 118.9
C34 C37 H37d 109.5
C34 C37 H37e 109.5
C34 C37 H37f 109.5
C34 C37 H37g 109.5
C34 C37 H37h 109.5
C34 C37 H37i 109.5
H37d C37 H37e 109.5
H37d C37 H37f 109.5
H37d C37 H37g 141.1
H37d C37 H37h 56.3
H37d C37 H37i 56.3
H37e C37 H37f 109.5
H37e C37 H37g 56.3
H37e C37 H37h 141.1
H37e C37 H37i 56.3
H37f C37 H37g 56.3
H37f C37 H37h 56.3
H37f C37 H37i 141.1
H37g C37 H37h 109.5
H37g C37 H37i 109.5
H37h C37 H37i 109.5
C42 C41 N41 122.6(3)
C42 C41 C46 116.1(3)
C46 C41 N41 121.2(3)
C41 C42 N52 120.8(3)
C43 C42 N52 117.3(3)
C43 C42 C41 121.9(3)
C42 C43 H43 119.2
C44 C43 C42 121.6(3)
C44 C43 H43 119.2
C43 C44 C45 117.2(3)
C43 C44 C47 121.2(3)
C45 C44 C47 121.6(3)
C44 C45 H45 119.3
C46 C45 C44 121.4(3)
C46 C45 H45 119.3
C41 C46 H46 119.1
C45 C46 C41 121.9(3)
C45 C46 H46 119.1
C44 C47 H47d 109.5
C44 C47 H47e 109.5
C44 C47 H47f 109.5
H47d C47 H47e 109.5
H47d C47 H47f 109.5
H47e C47 H47f 109.5
N51 C51 H51 124.6
N51 C51 C52 110.7(3)
C52 C51 H51 124.6
C51 C52 H52 127.3
C53 C52 C51 105.4(3)
C53 C52 H52 127.3
N52 C53 C52 107.8(3)
N52 C53 H53 126.1
C52 C53 H53 126.1
N61 C61 H61 124.5
N61 C61 C62 110.9(3)
C62 C61 H61 124.5
C61 C62 H62 127.5
C63 C62 C61 105.0(3)
C63 C62 H62 127.5
N62 C63 C62 108.3(3)
N62 C63 H63 125.9
C62 C63 H63 125.9
N41 C71 C72 122.4(3)
N41 C71 C76 121.7(3)
C76 C71 C72 115.9(3)
C71 C72 N62 121.1(3)
C73 C72 N62 117.1(3)
C73 C72 C71 121.8(3)
C72 C73 H73 119.3
C74 C73 C72 121.3(3)
C74 C73 H73 119.3
C73 C74 C75 117.5(3)
C73 C74 C77 120.5(3)
C75 C74 C77 122.0(3)
C74 C75 H75 119.3
C76 C75 C74 121.4(3)
C76 C75 H75 119.3
C71 C76 H76 119.0
C75 C76 C71 122.0(3)
C75 C76 H76 119.0
C74 C77 H77d 109.5
C74 C77 H77e 109.5
C74 C77 H77f 109.5
H77d C77 H77e 109.5
H77d C77 H77f 109.5
H77e C77 H77f 109.5
N1A Ga2 N11A 86.57(10)
N1A Ga2 N21A 88.45(11)
N1A Ga2 N51A 91.76(11)
N1A Ga2 N61A 93.26(11)
N11A Ga2 N21A 173.63(10)
N11A Ga2 N51A 92.15(10)
N11A Ga2 N61A 92.40(10)
N21A Ga2 N51A 84.04(10)
N41A Ga2 N1A 178.90(11)
N41A Ga2 N11A 92.40(11)
N41A Ga2 N21A 92.56(11)
N41A Ga2 N51A 87.90(11)
N41A Ga2 N61A 87.16(10)
N61A Ga2 N21A 91.84(10)
N61A Ga2 N51A 173.41(10)
C1A N1A Ga2 121.4(2)
C1A N1A C31A 116.8(2)
C31A N1A Ga2 121.3(2)
N12A N11A Ga2 124.43(19)
C11A N11A Ga2 128.5(2)
C11A N11A N12A 106.2(2)
N11A N12A C2A 122.7(2)
C13A N12A N11A 110.0(2)
C13A N12A C2A 127.3(3)
N22A N21A Ga2 121.5(2)
C21A N21A Ga2 126.6(2)
C21A N21A N22A 105.8(3)
N21A N22A C32A 121.6(3)
C23A N22A N21A 110.4(3)
C23A N22A C32A 127.7(3)
C41A N41A Ga2 122.2(2)
C71A N41A Ga2 121.4(2)
C71A N41A C41A 115.5(2)
N52A N51A Ga2 121.3(2)
C51A N51A Ga2 124.8(2)
C51A N51A N52A 106.3(3)
N51A N52A C42A 121.7(3)
N51A N52A C53A 109.6(3)
C53A N52A C42A 128.3(3)
N62A N61A Ga2 122.93(19)
C61A N61A Ga2 129.1(2)
C61A N61A N62A 105.6(2)
N61A N62A C72A 122.4(2)
C63A N62A N61A 110.4(3)
C63A N62A C72A 127.2(3)
N1A C1A C2A 123.3(3)
N1A C1A C6A 121.4(3)
C6A C1A C2A 115.2(3)
C1A C2A N12A 120.7(3)
C3A C2A N12A 117.4(3)
C3A C2A C1A 121.8(3)
C2A C3A H3A 119.1
C4A C3A C2A 121.7(3)
C4A C3A H3A 119.1
C3A C4A C5A 117.0(3)
C3A C4A C7A 121.5(3)
C5A C4A C7A 121.6(3)
C4A C5A H5A 119.2
C6A C5A C4A 121.5(3)
C6A C5A H5A 119.2
C1A C6A H6A 118.6
C5A C6A C1A 122.7(3)
C5A C6A H6A 118.6
C4A C7A H7Aa 109.5
C4A C7A H7Ab 109.5
C4A C7A H7Ac 109.5
C4A C7A H7Ad 109.5
C4A C7A H7Ae 109.5
C4A C7A H7Af 109.5
H7Aa C7A H7Ab 109.5
H7Aa C7A H7Ac 109.5
H7Aa C7A H7Ad 141.1
H7Aa C7A H7Ae 56.3
H7Aa C7A H7Af 56.3
H7Ab C7A H7Ac 109.5
H7Ab C7A H7Ad 56.3
H7Ab C7A H7Ae 141.1
H7Ab C7A H7Af 56.3
H7Ac C7A H7Ad 56.3
H7Ac C7A H7Ae 56.3
H7Ac C7A H7Af 141.1
H7Ad C7A H7Ae 109.5
H7Ad C7A H7Af 109.5
H7Ae C7A H7Af 109.5
N11A C11A H11A 124.8
N11A C11A C12A 110.5(3)
C12A C11A H11A 124.8
C11A C12A H12A 127.2
C13A C12A C11A 105.5(3)
C13A C12A H12A 127.2
N12A C13A C12A 107.8(3)
N12A C13A H13A 126.1
C12A C13A H13A 126.1
N21A C21A H21A 124.8
N21A C21A C22A 110.4(3)
C22A C21A H21A 124.8
C21A C22A H22A 127.1
C23A C22A C21A 105.8(3)
C23A C22A H22A 127.1
N22A C23A C22A 107.6(3)
N22A C23A H23A 126.2
C22A C23A H23A 126.2
C32A C31A N1A 122.7(3)
C32A C31A C36A 116.2(3)
C36A C31A N1A 121.1(3)
C31A C32A N22A 120.9(3)
C31A C32A C33A 121.8(3)
C33A C32A N22A 117.3(3)
C32A C33A H33A 119.5
C34A C33A C32A 121.0(3)
C34A C33A H33A 119.5
C33A C34A C35A 117.3(3)
C33A C34A C37A 121.4(3)
C35A C34A C37A 121.3(4)
C34A C35A H35A 119.2
C36A C35A C34A 121.6(4)
C36A C35A H35A 119.2
C31A C36A H36A 119.0
C35A C36A C31A 122.0(3)
C35A C36A H36A 119.0
C34A C37A H37a 109.5
C34A C37A H37b 109.5
C34A C37A H37c 109.5
H37a C37A H37b 109.5
H37a C37A H37c 109.5
H37b C37A H37c 109.5
C42A C41A N41A 122.8(3)
C46A C41A N41A 120.9(3)
C46A C41A C42A 116.3(3)
C41A C42A N52A 120.3(3)
C41A C42A C43A 121.4(4)
C43A C42A N52A 118.3(3)
C42A C43A H43A 119.3
C44A C43A C42A 121.5(4)
C44A C43A H43A 119.3
C43A C44A C45A 117.6(4)
C43A C44A C47A 120.9(5)
C45A C44A C47A 121.4(5)
C44A C45A H45A 119.3
C46A C45A C44A 121.4(4)
C46A C45A H45A 119.3
C41A C46A H46A 119.1
C45A C46A C41A 121.8(4)
C45A C46A H46A 119.1
C44A C47A H47a 109.5
C44A C47A H47b 109.5
C44A C47A H47c 109.5
H47a C47A H47b 109.5
H47a C47A H47c 109.5
H47b C47A H47c 109.5
N51A C51A H51A 124.6
N51A C51A C52A 110.8(4)
C52A C51A H51A 124.6
C51A C52A H52A 127.3
C53A C52A C51A 105.4(4)
C53A C52A H52A 127.3
N52A C53A C52A 108.0(4)
N52A C53A H53A 126.0
C52A C53A H53A 126.0
N61A C61A H61A 124.6
N61A C61A C62A 110.8(3)
C62A C61A H61A 124.6
C61A C62A H62A 127.4
C63A C62A C61A 105.2(3)
C63A C62A H62A 127.4
N62A C63A C62A 108.0(3)
N62A C63A H63A 126.0
C62A C63A H63A 126.0
N41A C71A C72A 122.4(3)
N41A C71A C76A 121.8(3)
C72A C71A C76A 115.7(3)
C71A C72A N62A 120.5(3)
C73A C72A N62A 117.6(3)
C73A C72A C71A 121.8(3)
C72A C73A H73A 119.3
C74A C73A C72A 121.4(3)
C74A C73A H73A 119.3
C73A C74A C75A 117.4(3)
C73A C74A C77A 121.8(3)
C75A C74A C77A 120.8(3)
C74A C75A H75A 119.4
C76A C75A C74A 121.2(3)
C76A C75A H75A 119.4
C71A C76A H76A 118.8
C75A C76A C71A 122.4(3)
C75A C76A H76A 118.8
H77a C77A H77b 109.5
H77a C77A H77c 109.5
H77b C77A H77c 109.5
C74A C77A H77a 109.5
C74A C77A H77b 109.5
C74A C77A H77c 109.5
Cl1 C1S H1Sa 108.7
Cl1 C1S H1Sb 108.7
Cl2 C1S Cl1 114.1(3)
Cl2 C1S H1Sa 108.7
Cl2 C1S H1Sb 108.7
H1Sa C1S H1Sb 107.6
Cl1A C1SA H1Sc 109.5
Cl1A C1SA H1Sd 109.5
Cl2A C1SA Cl1A 110.8(11)
Cl2A C1SA H1Sc 109.5
Cl2A C1SA H1Sd 109.5
H1Sc C1SA H1Sd 108.1
Cl3 C2S Cl4 111.0(6)
Cl3 C2S H2Sa 109.4
Cl3 C2S H2Sb 109.4
Cl4 C2S H2Sa 109.4
Cl4 C2S H2Sb 109.4
H2Sa C2S H2Sb 108.0
Cl3A C2SA H2Sc 108.1
Cl3A C2SA H2Sd 108.1
Cl4A C2SA Cl3A 116.8(7)
Cl4A C2SA H2Sc 108.1
Cl4A C2SA H2Sd 108.1
H2Sc C2SA H2Sd 107.3
Cl5 C3S H3Sc 108.8
Cl5 C3S H3Sd 108.8
Cl6 C3S Cl5 113.6(7)
Cl6 C3S H3Sc 108.8
Cl6 C3S H3Sd 108.8
H3Sc C3S H3Sd 107.7
Cl5A C3SA Cl6A 122.5(10)
Cl5A C3SA H3Sa 106.7
Cl5A C3SA H3Sb 106.7
Cl6A C3SA H3Sa 106.7
Cl6A C3SA H3Sb 106.7
H3Sa C3SA H3Sb 106.6
Cl7 C4S Cl8 106.6(9)
Cl7 C4S H4Sa 110.4
Cl7 C4S H4Sb 110.4
Cl8 C4S H4Sa 110.4
Cl8 C4S H4Sb 110.4
H4Sa C4S H4Sb 108.6
F2 P1 F1 90.23(11)
F2 P1 F3 89.45(13)
F2 P1 F4 89.84(12)
F2 P1 F5 178.58(16)
F2 P1 F6 90.04(14)
F3 P1 F1 89.83(12)
F3 P1 F5 89.36(16)
F4 P1 F1 179.52(16)
F4 P1 F3 89.70(15)
F4 P1 F5 90.93(13)
F5 P1 F1 88.98(12)
F6 P1 F1 89.14(14)
F6 P1 F3 178.85(17)
F6 P1 F4 91.33(16)
F6 P1 F5 91.14(17)
F2A P2 F1A 86.20(16)
F3A P2 F1A 91.1(2)
F3A P2 F2A 176.80(19)
F3A P2 F5A 88.73(19)
F4A P2 F1A 89.8(2)
F4A P2 F2A 88.8(2)
F4A P2 F3A 89.4(2)
F4A P2 F5A 177.0(3)
F5A P2 F1A 87.89(18)
F5A P2 F2A 92.9(2)
F6A P2 F1A 178.8(2)
F6A P2 F2A 93.5(2)
F6A P2 F3A 89.3(3)
F6A P2 F4A 91.4(3)
F6A P2 F5A 90.9(2)

loop_
_geom_bond_atom_site_label_1
_geom_bond_atom_site_label_2
_geom_bond_distance
Ga1 N1 1.947(2)
Ga1 N11 2.099(2)
Ga1 N21 2.094(2)
Ga1 N41 1.953(2)
Ga1 N51 2.101(2)
Ga1 N61 2.085(2)
N1 C1 1.406(4)
N1 C31 1.400(4)
N11 N12 1.357(3)
N11 C11 1.341(4)
N12 C2 1.427(4)
N12 C13 1.352(4)
N21 N22 1.356(3)
N21 C21 1.339(4)
N22 C23 1.351(4)
N22 C32 1.429(4)
N41 C41 1.403(4)
N41 C71 1.397(4)
N51 N52 1.366(3)
N51 C51 1.335(4)
N52 C42 1.431(4)
N52 C53 1.345(4)
N61 N62 1.359(3)
N61 C61 1.338(4)
N62 C63 1.354(4)
N62 C72 1.426(4)
C2 C1 1.402(4)
C2 C3 1.393(4)
C3 H3 0.9500
C3 C4 1.380(5)
C4 C5 1.394(5)
C4 C7 1.513(5)
C5 H5 0.9500
C5 C6 1.379(4)
C6 C1 1.403(4)
C6 H6 0.9500
C7 H7a 0.9800
C7 H7b 0.9800
C7 H7c 0.9800
C11 H11 0.9500
C11 C12 1.389(4)
C12 H12 0.9500
C12 C13 1.372(5)
C13 H13 0.9500
C21 H21 0.9500
C21 C22 1.384(4)
C22 H22 0.9500
C22 C23 1.370(4)
C23 H23 0.9500
C32 C31 1.402(4)
C32 C33 1.389(4)
C33 H33 0.9500
C33 C34 1.385(4)
C34 C35 1.393(5)
C34 C37 1.510(5)
C35 H35 0.9500
C35 C36 1.378(5)
C36 C31 1.409(4)
C36 H36 0.9500
C37 H37d 0.9800
C37 H37e 0.9800
C37 H37f 0.9800
C37 H37g 0.9800
C37 H37h 0.9800
C37 H37i 0.9800
C42 C41 1.398(4)
C42 C43 1.392(4)
C43 H43 0.9500
C43 C44 1.384(4)
C44 C45 1.397(5)
C44 C47 1.510(4)
C45 H45 0.9500
C45 C46 1.387(4)
C46 C41 1.403(4)
C46 H46 0.9500
C47 H47d 0.9800
C47 H47e 0.9800
C47 H47f 0.9800
C51 H51 0.9500
C51 C52 1.387(4)
C52 H52 0.9500
C52 C53 1.371(5)
C53 H53 0.9500
C61 H61 0.9500
C61 C62 1.389(5)
C62 H62 0.9500
C62 C63 1.367(5)
C63 H63 0.9500
C72 C71 1.409(4)
C72 C73 1.394(4)
C73 H73 0.9500
C73 C74 1.391(5)
C74 C75 1.395(5)
C74 C77 1.512(4)
C75 H75 0.9500
C75 C76 1.389(4)
C76 C71 1.406(4)
C76 H76 0.9500
C77 H77d 0.9800
C77 H77e 0.9800
C77 H77f 0.9800
Ga2 N1A 1.954(3)
Ga2 N11A 2.081(2)
Ga2 N21A 2.118(3)
Ga2 N41A 1.941(3)
Ga2 N51A 2.141(3)
Ga2 N61A 2.088(2)
N1A C1A 1.396(4)
N1A C31A 1.412(4)
N11A N12A 1.361(3)
N11A C11A 1.334(4)
N12A C2A 1.426(4)
N12A C13A 1.354(4)
N21A N22A 1.365(4)
N21A C21A 1.339(4)
N22A C23A 1.351(4)
N22A C32A 1.428(4)
N41A C41A 1.414(4)
N41A C71A 1.401(4)
N51A N52A 1.363(4)
N51A C51A 1.336(5)
N52A C42A 1.425(5)
N52A C53A 1.367(5)
N61A N62A 1.362(3)
N61A C61A 1.336(4)
N62A C63A 1.354(4)
N62A C72A 1.429(4)
C2A C1A 1.409(4)
C2A C3A 1.394(4)
C3A H3A 0.9500
C3A C4A 1.392(4)
C4A C5A 1.393(5)
C4A C7A 1.505(4)
C5A H5A 0.9500
C5A C6A 1.379(5)
C6A C1A 1.409(4)
C6A H6A 0.9500
C7A H7Aa 0.9800
C7A H7Ab 0.9800
C7A H7Ac 0.9800
C7A H7Ad 0.9800
C7A H7Ae 0.9800
C7A H7Af 0.9800
C11A H11A 0.9500
C11A C12A 1.390(5)
C12A H12A 0.9500
C12A C13A 1.370(5)
C13A H13A 0.9500
C21A H21A 0.9500
C21A C22A 1.392(5)
C22A H22A 0.9500
C22A C23A 1.369(6)
C23A H23A 0.9500
C32A C31A 1.395(5)
C32A C33A 1.404(5)
C33A H33A 0.9500
C33A C34A 1.386(5)
C34A C35A 1.398(5)
C34A C37A 1.511(5)
C35A H35A 0.9500
C35A C36A 1.375(5)
C36A C31A 1.405(5)
C36A H36A 0.9500
C37A H37a 0.9800
C37A H37b 0.9800
C37A H37c 0.9800
C42A C41A 1.398(5)
C42A C43A 1.399(5)
C43A H43A 0.9500
C43A C44A 1.372(7)
C44A C45A 1.389(7)
C44A C47A 1.512(6)
C45A H45A 0.9500
C45A C46A 1.382(5)
C46A C41A 1.396(5)
C46A H46A 0.9500
C47A H47a 0.9800
C47A H47b 0.9800
C47A H47c 0.9800
C51A H51A 0.9500
C51A C52A 1.393(6)
C52A H52A 0.9500
C52A C53A 1.369(7)
C53A H53A 0.9500
C61A H61A 0.9500
C61A C62A 1.397(5)
C62A H62A 0.9500
C62A C63A 1.364(5)
C63A H63A 0.9500
C72A C71A 1.403(4)
C72A C73A 1.396(4)
C73A H73A 0.9500
C73A C74A 1.385(5)
C74A C75A 1.399(5)
C74A C77A 1.512(4)
C75A H75A 0.9500
C75A C76A 1.378(5)
C76A C71A 1.406(5)
C76A H76A 0.9500
C77A H77a 0.9800
C77A H77b 0.9800
C77A H77c 0.9800
Cl1 C1S 1.772(8)
Cl2 C1S 1.752(8)
C1S H1Sa 0.9900
C1S H1Sb 0.9900
Cl1A C1SA 1.705(15)
Cl2A C1SA 1.705(15)
C1SA H1Sc 0.9900
C1SA H1Sd 0.9900
Cl3 C2S 1.715(9)
Cl4 C2S 1.767(10)
C2S H2Sa 0.9900
C2S H2Sb 0.9900
Cl3A C2SA 1.715(11)
Cl4A C2SA 1.648(11)
C2SA H2Sc 0.9900
C2SA H2Sd 0.9900
Cl5 C3S 1.737(11)
Cl6 C3S 1.650(11)
C3S H3Sc 0.9900
C3S H3Sd 0.9900
Cl5A C3SA 1.614(12)
Cl6A C3SA 1.681(13)
C3SA H3Sa 0.9900
C3SA H3Sb 0.9900
Cl7 C4S 1.697(12)
Cl8 C4S 1.798(13)
C4S H4Sa 0.9900
C4S H4Sb 0.9900
P1 F1 1.601(2)
P1 F2 1.583(2)
P1 F3 1.597(2)
P1 F4 1.594(2)
P1 F5 1.599(2)
P1 F6 1.587(3)
P2 F1A 1.592(3)
P2 F2A 1.584(3)
P2 F3A 1.582(3)
P2 F4A 1.571(3)
P2 F5A 1.583(3)
P2 F6A 1.546(3)

loop_
_geom_torsion_atom_site_label_1
_geom_torsion_atom_site_label_2
_geom_torsion_atom_site_label_3
_geom_torsion_atom_site_label_4
_geom_torsion
Ga1 N1 C1 C2 36.1(4)
Ga1 N1 C1 C6 -141.3(2)
Ga1 N1 C31 C32 39.4(4)
Ga1 N1 C31 C36 -138.0(2)
Ga1 N11 N12 C2 27.9(4)
Ga1 N11 N12 C13 -154.9(2)
Ga1 N11 C11 C12 153.2(2)
Ga1 N21 N22 C23 -153.9(2)
Ga1 N21 N22 C32 28.7(3)
Ga1 N21 C21 C22 151.9(2)
Ga1 N41 C41 C42 41.6(4)
Ga1 N41 C41 C46 -133.7(2)
Ga1 N41 C71 C72 38.5(4)
Ga1 N41 C71 C76 -139.1(2)
Ga1 N51 N52 C42 33.1(3)
Ga1 N51 N52 C53 -154.6(2)
Ga1 N51 C51 C52 152.8(2)
Ga1 N61 N62 C63 -155.3(2)
Ga1 N61 N62 C72 27.0(3)
Ga1 N61 C61 C62 154.0(2)
N1 Ga1 N11 N12 7.4(2)
N1 Ga1 N11 C11 -141.2(3)
N1 Ga1 N21 N22 8.4(2)
N1 Ga1 N21 C21 -138.7(3)
N1 Ga1 N41 C41 -174(100)
N1 Ga1 N41 C71 7(7)
N1 Ga1 N51 N52 -175.5(2)
N1 Ga1 N51 C51 36.0(2)
N1 Ga1 N61 N62 -170.5(2)
N1 Ga1 N61 C61 40.0(2)
N11 Ga1 N1 C1 -37.1(2)
N11 Ga1 N1 C31 141.4(2)
N11 Ga1 N21 N22 70(4)
N11 Ga1 N21 C21 -77(4)
N11 Ga1 N41 C41 53.0(2)
N11 Ga1 N41 C71 -126.0(2)
N11 Ga1 N51 N52 -85.4(2)
N11 Ga1 N51 C51 126.1(2)
N11 Ga1 N61 N62 99.5(2)
N11 Ga1 N61 C61 -50.0(2)
N11 N12 C2 C1 -41.7(4)
N11 N12 C2 C3 140.6(3)
N11 N12 C13 C12 0.1(4)
N11 C11 C12 C13 -0.7(4)
N12 N11 C11 C12 0.8(3)
N12 C2 C1 N1 7.1(5)
N12 C2 C1 C6 -175.4(3)
N12 C2 C3 C4 174.8(3)
N21 Ga1 N1 C1 141.7(2)
N21 Ga1 N1 C31 -39.8(2)
N21 Ga1 N11 N12 -54(4)
N21 Ga1 N11 C11 157(4)
N21 Ga1 N41 C41 -125.8(2)
N21 Ga1 N41 C71 55.2(2)
N21 Ga1 N51 N52 95.3(2)
N21 Ga1 N51 C51 -53.2(2)
N21 Ga1 N61 N62 -81.1(2)
N21 Ga1 N61 C61 129.3(2)
N21 N22 C23 C22 0.7(3)
N21 N22 C32 C31 -42.7(4)
N21 N22 C32 C33 140.1(3)
N21 C21 C22 C23 -0.3(4)
N22 N21 C21 C22 0.8(3)
N22 C32 C31 N1 6.0(4)
N22 C32 C31 C36 -176.4(3)
N22 C32 C33 C34 176.5(3)
N41 Ga1 N1 C1 -170(25)
N41 Ga1 N1 C31 8(7)
N41 Ga1 N11 N12 -173.3(2)
N41 Ga1 N11 C11 38.1(3)
N41 Ga1 N21 N22 -170.9(2)
N41 Ga1 N21 C21 42.0(2)
N41 Ga1 N51 N52 5.2(2)
N41 Ga1 N51 C51 -143.3(2)
N41 Ga1 N61 N62 8.8(2)
N41 Ga1 N61 C61 -140.7(2)
N51 Ga1 N1 C1 55.9(2)
N51 Ga1 N1 C31 -125.7(2)
N51 Ga1 N11 N12 -84.2(2)
N51 Ga1 N11 C11 127.2(3)
N51 Ga1 N21 N22 100.0(2)
N51 Ga1 N21 C21 -47.1(2)
N51 Ga1 N41 C41 -39.9(2)
N51 Ga1 N41 C71 141.1(2)
N51 Ga1 N61 N62 25(3)
N51 Ga1 N61 C61 -124(2)
N51 N52 C42 C41 -45.1(4)
N51 N52 C42 C43 134.1(3)
N51 N52 C53 C52 -0.1(3)
N51 C51 C52 C53 -0.6(4)
N52 N51 C51 C52 0.5(3)
N52 C42 C41 N41 5.0(4)
N52 C42 C41 C46 -179.5(3)
N52 C42 C43 C44 179.8(3)
N61 Ga1 N1 C1 -123.5(2)
N61 Ga1 N1 C31 54.9(2)
N61 Ga1 N11 N12 97.9(2)
N61 Ga1 N11 C11 -50.7(3)
N61 Ga1 N21 N22 -82.1(2)
N61 Ga1 N21 C21 130.8(2)
N61 Ga1 N41 C41 139.5(2)
N61 Ga1 N41 C71 -39.5(2)
N61 Ga1 N51 N52 -11(3)
N61 Ga1 N51 C51 -160(2)
N61 N62 C63 C62 0.4(4)
N61 N62 C72 C71 -41.4(4)
N61 N62 C72 C73 141.1(3)
N61 C61 C62 C63 -0.2(4)
N62 N61 C61 C62 0.4(3)
N62 C72 C71 N41 6.5(4)
N62 C72 C71 C76 -175.8(3)
N62 C72 C73 C74 175.3(3)
C1 N1 C31 C32 -142.1(3)
C1 N1 C31 C36 40.5(4)
C1 C2 C3 C4 -2.9(5)
C2 N12 C13 C12 177.0(3)
C2 C3 C4 C5 1.1(5)
C2 C3 C4 C7 179.4(4)
C3 C2 C1 N1 -175.4(3)
C3 C2 C1 C6 2.2(4)
C3 C4 C5 C6 1.2(5)
C4 C5 C6 C1 -1.8(5)
C5 C6 C1 N1 177.7(3)
C5 C6 C1 C2 0.1(4)
C7 C4 C5 C6 -177.1(4)
C11 N11 N12 C2 -177.6(3)
C11 N11 N12 C13 -0.5(3)
C11 C12 C13 N12 0.4(4)
C13 N12 C2 C1 141.7(3)
C13 N12 C2 C3 -36.0(5)
C21 N21 N22 C23 -0.9(3)
C21 N21 N22 C32 -178.3(3)
C21 C22 C23 N22 -0.2(3)
C23 N22 C32 C31 140.3(3)
C23 N22 C32 C33 -36.8(4)
C31 N1 C1 C2 -142.4(3)
C31 N1 C1 C6 40.2(4)
C31 C32 C33 C34 -0.6(5)
C32 N22 C23 C22 178.0(3)
C32 C33 C34 C35 -0.2(5)
C32 C33 C34 C37 178.8(3)
C33 C32 C31 N1 -177.0(3)
C33 C32 C31 C36 0.5(4)
C33 C34 C35 C36 0.9(5)
C34 C35 C36 C31 -1.0(5)
C35 C36 C31 N1 177.8(3)
C35 C36 C31 C32 0.3(4)
C37 C34 C35 C36 -178.0(3)
C41 N41 C71 C72 -140.5(3)
C41 N41 C71 C76 41.9(4)
C41 C42 C43 C44 -0.9(5)
C42 N52 C53 C52 171.4(3)
C42 C43 C44 C45 0.5(4)
C42 C43 C44 C47 179.2(3)
C43 C42 C41 N41 -174.2(3)
C43 C42 C41 C46 1.3(4)
C43 C44 C45 C46 -0.6(4)
C44 C45 C46 C41 1.1(5)
C45 C46 C41 N41 174.2(3)
C45 C46 C41 C42 -1.4(4)
C47 C44 C45 C46 -179.3(3)
C51 N51 N52 C42 -172.5(3)
C51 N51 N52 C53 -0.2(3)
C51 C52 C53 N52 0.4(3)
C53 N52 C42 C41 144.1(3)
C53 N52 C42 C43 -36.7(4)
C61 N61 N62 C63 -0.5(3)
C61 N61 N62 C72 -178.1(3)
C61 C62 C63 N62 -0.1(4)
C63 N62 C72 C71 141.4(3)
C63 N62 C72 C73 -36.1(4)
C71 N41 C41 C42 -139.4(3)
C71 N41 C41 C46 45.4(4)
C71 C72 C73 C74 -2.2(5)
C72 N62 C63 C62 177.9(3)
C72 C73 C74 C75 0.7(4)
C72 C73 C74 C77 -179.6(3)
C73 C72 C71 N41 -176.1(3)
C73 C72 C71 C76 1.5(4)
C73 C74 C75 C76 1.4(4)
C74 C75 C76 C71 -2.1(5)
C75 C76 C71 N41 178.3(3)
C75 C76 C71 C72 0.6(4)
C77 C74 C75 C76 -178.3(3)
Ga2 N1A C1A C2A 38.8(4)
Ga2 N1A C1A C6A -138.3(3)
Ga2 N1A C31A C32A 41.0(4)
Ga2 N1A C31A C36A -136.7(3)
Ga2 N11A N12A C2A 11.1(4)
Ga2 N11A N12A C13A -171.0(2)
Ga2 N11A C11A C12A 170.6(2)
Ga2 N21A N22A C23A -155.0(2)
Ga2 N21A N22A C32A 30.5(3)
Ga2 N21A C21A C22A 153.5(2)
Ga2 N41A C41A C42A 44.0(4)
Ga2 N41A C41A C46A -135.7(3)
Ga2 N41A C71A C72A 40.1(4)
Ga2 N41A C71A C76A -136.1(3)
Ga2 N51A N52A C42A 34.8(4)
Ga2 N51A N52A C53A -151.8(2)
Ga2 N51A C51A C52A 150.4(2)
Ga2 N61A N62A C63A -164.1(2)
Ga2 N61A N62A C72A 18.1(4)
Ga2 N61A C61A C62A 162.6(2)
N1A Ga2 N11A N12A 21.6(2)
N1A Ga2 N11A C11A -146.5(3)
N1A Ga2 N21A N22A 6.8(2)
N1A Ga2 N21A C21A -141.7(3)
N1A Ga2 N41A C41A 34(6)
N1A Ga2 N41A C71A -158(6)
N1A Ga2 N51A N52A -176.9(2)
N1A Ga2 N51A C51A 37.8(3)
N1A Ga2 N61A N62A -163.2(2)
N1A Ga2 N61A C61A 37.1(3)
N11A Ga2 N1A C1A -44.5(2)
N11A Ga2 N1A C31A 144.1(3)
N11A Ga2 N21A N22A 45.3(10)
N11A Ga2 N21A C21A -103.1(9)
N11A Ga2 N41A C41A 53.8(3)
N11A Ga2 N41A C71A -137.4(2)
N11A Ga2 N51A N52A -90.3(2)
N11A Ga2 N51A C51A 124.4(3)
N11A Ga2 N61A N62A 110.1(2)
N11A Ga2 N61A C61A -49.6(3)
N11A N12A C2A C1A -32.8(4)
N11A N12A C2A C3A 149.9(3)
N11A N12A C13A C12A 0.2(4)
N11A C11A C12A C13A -0.6(4)
N12A N11A C11A C12A 0.7(4)
N12A C2A C1A N1A 7.0(5)
N12A C2A C1A C6A -175.7(3)
N12A C2A C3A C4A 175.4(3)
N21A Ga2 N1A C1A 131.5(2)
N21A Ga2 N1A C31A -39.9(3)
N21A Ga2 N11A N12A -16.9(10)
N21A Ga2 N11A C11A 174.9(8)
N21A Ga2 N41A C41A -122.2(3)
N21A Ga2 N41A C71A 46.6(3)
N21A Ga2 N51A N52A 94.9(2)
N21A Ga2 N51A C51A -50.5(3)
N21A Ga2 N61A N62A -74.6(2)
N21A Ga2 N61A C61A 125.6(3)
N21A N22A C23A C22A 0.3(4)
N21A N22A C32A C31A -43.3(4)
N21A N22A C32A C33A 137.9(3)
N21A C21A C22A C23A -0.9(4)
N22A N21A C21A C22A 1.1(3)
N22A C32A C31A N1A 5.1(5)
N22A C32A C31A C36A -177.1(3)
N22A C32A C33A C34A 177.3(3)
N41A Ga2 N1A C1A -24(6)
N41A Ga2 N1A C31A 164(6)
N41A Ga2 N11A N12A -158.0(2)
N41A Ga2 N11A C11A 33.8(3)
N41A Ga2 N21A N22A -173.6(2)
N41A Ga2 N21A C21A 37.9(3)
N41A Ga2 N51A N52A 2.1(2)
N41A Ga2 N51A C51A -143.3(3)
N41A Ga2 N61A N62A 17.8(2)
N41A Ga2 N61A C61A -141.9(3)
N51A Ga2 N1A C1A 47.5(2)
N51A Ga2 N1A C31A -123.9(3)
N51A Ga2 N11A N12A -70.0(2)
N51A Ga2 N11A C11A 121.8(3)
N51A Ga2 N21A N22A 98.7(2)
N51A Ga2 N21A C21A -49.7(3)
N51A Ga2 N41A C41A -38.3(3)
N51A Ga2 N41A C71A 130.6(3)
N51A Ga2 N61A N62A -23.6(10)
N51A Ga2 N61A C61A 176.7(8)
N51A N52A C42A C41A -41.9(4)
N51A N52A C42A C43A 138.7(3)
N51A N52A C53A C52A 0.7(4)
N51A C51A C52A C53A -0.4(4)
N52A N51A C51A C52A 0.8(4)
N52A C42A C41A N41A 0.3(5)
N52A C42A C41A C46A 180.0(3)
N52A C42A C43A C44A 179.9(4)
N61A Ga2 N1A C1A -136.8(2)
N61A Ga2 N1A C31A 51.8(3)
N61A Ga2 N11A N12A 114.8(2)
N61A Ga2 N11A C11A -53.4(3)
N61A Ga2 N21A N22A -86.4(2)
N61A Ga2 N21A C21A 125.1(3)
N61A Ga2 N41A C41A 146.1(3)
N61A Ga2 N41A C71A -45.1(2)
N61A Ga2 N51A N52A 43.4(10)
N61A Ga2 N51A C51A -101.9(9)
N61A N62A C63A C62A 0.4(4)
N61A N62A C72A C71A -38.6(4)
N61A N62A C72A C73A 143.6(3)
N61A C61A C62A C63A 0.0(4)
N62A N61A C61A C62A 0.2(4)
N62A C72A C71A N41A 8.3(5)
N62A C72A C71A C76A -175.3(3)
N62A C72A C73A C74A 175.4(3)
C1A N1A C31A C32A -130.8(3)
C1A N1A C31A C36A 51.5(4)
C1A C2A C3A C4A -1.9(5)
C2A N12A C13A C12A 178.1(3)
C2A C3A C4A C5A 0.8(5)
C2A C3A C4A C7A 179.3(3)
C3A C2A C1A N1A -175.8(3)
C3A C2A C1A C6A 1.5(5)
C3A C4A C5A C6A 0.6(5)
C4A C5A C6A C1A -1.0(6)
C5A C6A C1A N1A 177.2(3)
C5A C6A C1A C2A -0.1(5)
C7A C4A C5A C6A -177.9(3)
C11A N11A N12A C2A -178.5(3)
C11A N11A N12A C13A -0.6(3)
C11A C12A C13A N12A 0.2(4)
C13A N12A C2A C1A 149.6(3)
C13A N12A C2A C3A -27.7(4)
C21A N21A N22A C23A -0.9(3)
C21A N21A N22A C32A -175.3(3)
C21A C22A C23A N22A 0.4(4)
C23A N22A C32A C31A 143.3(3)
C23A N22A C32A C33A -35.6(5)
C31A N1A C1A C2A -149.4(3)
C31A N1A C1A C6A 33.5(5)
C31A C32A C33A C34A -1.6(5)
C32A N22A C23A C22A 174.3(3)
C32A C33A C34A C35A 0.3(5)
C32A C33A C34A C37A 178.7(3)
C33A C32A C31A N1A -176.1(3)
C33A C32A C31A C36A 1.8(5)
C33A C34A C35A C36A 0.7(6)
C34A C35A C36A C31A -0.4(6)
C35A C36A C31A N1A 177.1(3)
C35A C36A C31A C32A -0.8(5)
C37A C34A C35A C36A -177.8(4)
C41A N41A C71A C72A -150.3(3)
C41A N41A C71A C76A 33.5(5)
C41A C42A C43A C44A 0.4(6)
C42A N52A C53A C52A 173.5(3)
C42A C43A C44A C45A 0.2(6)
C42A C43A C44A C47A 177.7(5)
C43A C42A C41A N41A 179.7(3)
C43A C42A C41A C46A -0.6(5)
C43A C44A C45A C46A -0.5(7)
C44A C45A C46A C41A 0.3(7)
C45A C46A C41A N41A 179.9(3)
C45A C46A C41A C42A 0.2(5)
C47A C44A C45A C46A -178.0(5)
C51A N51A N52A C42A -174.3(3)
C51A N51A N52A C53A -0.9(3)
C51A C52A C53A N52A -0.2(4)
C53A N52A C42A C41A 146.1(3)
C53A N52A C42A C43A -33.4(5)
C61A N61A N62A C63A -0.3(4)
C61A N61A N62A C72A -178.1(3)
C61A C62A C63A N62A -0.2(4)
C63A N62A C72A C71A 144.0(3)
C63A N62A C72A C73A -33.8(5)
C71A N41A C41A C42A -125.4(3)
C71A N41A C41A C46A 54.9(4)
C71A C72A C73A C74A -2.3(5)
C72A N62A C63A C62A 178.0(3)
C72A C73A C74A C75A 0.5(5)
C72A C73A C74A C77A 179.6(3)
C73A C72A C71A N41A -174.0(3)
C73A C72A C71A C76A 2.4(5)
C73A C74A C75A C76A 1.1(6)
C74A C75A C76A C71A -0.9(6)
C75A C76A C71A N41A 175.6(3)
C75A C76A C71A C72A -0.8(5)
C77A C74A C75A C76A -178.1(4)
